data_2222658
loop_
_publ_author_name
'Zaouali Zgolli, Donia'
'Boughzala, Habib'
'Driss, Ahmed'

_publ_section_title
;
 <i>catena</i>-Poly[bis(4-aminopyridinium)
 [[diaquamanganese(II)]-di-\m-chlorido] dichloride]
;
_journal_coeditor_code DN2460
_journal_issue 8
_journal_name_full 'Acta Crystallographica Section E'
_journal_page_first m921
_journal_paper_doi 10.1107/S1600536809026804
_journal_volume 65
_journal_year 2009
_chemical_formula_iupac '(C5 H7 N2)2 [Mn Cl2 (H2 O)2] Cl2'
_chemical_formula_moiety '2(C5 H6 N2 +), Cl2 H4 Mn O2, 2(Cl -)'
_chemical_formula_sum 'C10 H16 Cl4 Mn N4 O2'
_chemical_formula_weight 421.01
_chemical_name_systematic
;
<i>catena</i>-poly[bis(4-aminopyridinium)
[[diaquamanganese(II)]-di-\m-chlorido] dichloride]
;
_space_group_IT_number 14
_symmetry_cell_setting monoclinic
_symmetry_space_group_name_Hall '-P 2ybc'
_symmetry_space_group_name_H-M 'P 1 21/c 1'
_atom_sites_solution_hydrogens geom
_atom_sites_solution_primary direct
_atom_sites_solution_secondary difmap
_audit_creation_method SHELXL-97
_cell_angle_alpha 90.00
_cell_angle_beta 93.48(3)
_cell_angle_gamma 90.00
_cell_formula_units_Z 2
_cell_length_a 3.9460(10)
_cell_length_b 17.586(6)
_cell_length_c 12.845(4)
_cell_measurement_reflns_used 25
_cell_measurement_temperature 298(2)
_cell_measurement_theta_max 15
_cell_measurement_theta_min 10
_cell_volume 889.7(5)
_computing_cell_refinement 'CAD-4 EXPRESS (Duisenberg, 1992; Mac\'i\<cek & Yordanov, 1992)'
_computing_data_collection 'CAD-4 EXPRESS (Duisenberg, 1992; Mac\'i\<cek & Yordanov, 1992)'
_computing_data_reduction 'XCAD4 (Harms & Wocadlo, 1995)'
_computing_molecular_graphics 'PLATON (Spek, 2009) and DIAMOND (Brandenburg, 2006)'
_computing_publication_material 'WinGX (Farrugia, 1999)'
_computing_structure_refinement 'SHELXL97 (Sheldrick, 2008)'
_computing_structure_solution 'SHELXS97 (Sheldrick, 2008)'
_diffrn_measured_fraction_theta_full 0.986
_diffrn_measured_fraction_theta_max 0.986
_diffrn_measurement_device '\k-geometry diffractometer'
_diffrn_measurement_device_type 'Enraf--Nonius CAD-4'
_diffrn_measurement_method 'non-profiled \w/2\q'
_diffrn_radiation_monochromator graphite
_diffrn_radiation_source 'fine-focus sealed tube'
_diffrn_radiation_type MoK\a
_diffrn_radiation_wavelength 0.71073
_diffrn_reflns_av_R_equivalents 0.0169
_diffrn_reflns_av_sigmaI/netI 0.0366
_diffrn_reflns_limit_h_max 1
_diffrn_reflns_limit_h_min -5
_diffrn_reflns_limit_k_max 22
_diffrn_reflns_limit_k_min 0
_diffrn_reflns_limit_l_max 16
_diffrn_reflns_limit_l_min -16
_diffrn_reflns_number 2516
_diffrn_reflns_theta_full 26.98
_diffrn_reflns_theta_max 26.98
_diffrn_reflns_theta_min 2.32
_diffrn_standards_decay_% 1
_diffrn_standards_interval_time 120
_diffrn_standards_number 2
_exptl_absorpt_coefficient_mu 1.349
_exptl_absorpt_correction_T_max 0.9988
_exptl_absorpt_correction_T_min 0.9161
_exptl_absorpt_correction_type psi-scan
_exptl_absorpt_process_details '(North <i>et al.</i>,  1968)'
_exptl_crystal_colour colourless
_exptl_crystal_density_diffrn 1.572
_exptl_crystal_density_method 'not measured'
_exptl_crystal_description prism
_exptl_crystal_F_000 426
_exptl_crystal_size_max 0.05
_exptl_crystal_size_mid 0.04
_exptl_crystal_size_min 0.02
_refine_diff_density_max 0.380
_refine_diff_density_min -0.451
_refine_ls_extinction_method none
_refine_ls_goodness_of_fit_ref 1.042
_refine_ls_hydrogen_treatment constr
_refine_ls_matrix_type full
_refine_ls_number_parameters 112
_refine_ls_number_reflns 1892
_refine_ls_number_restraints 43
_refine_ls_restrained_S_all 1.054
_refine_ls_R_factor_all 0.0538
_refine_ls_R_factor_gt 0.0355
_refine_ls_shift/su_max 0.001
_refine_ls_shift/su_mean 0.000
_refine_ls_structure_factor_coef Fsqd
_refine_ls_weighting_details 'calc w=1/[\s^2^(Fo^2^)+(0.0506P)^2^+0.1303P] where P=(Fo^2^+2Fc^2^)/3'
_refine_ls_weighting_scheme calc
_refine_ls_wR_factor_gt 0.0871
_refine_ls_wR_factor_ref 0.0953
_reflns_number_gt 1473
_reflns_number_total 1892
_reflns_threshold_expression I>2\s(I)
_cod_data_source_file dn2460.cif
_cod_data_source_block I
_cod_original_sg_symbol_H-M 'P 21/c'
_cod_database_code 2222658
_cod_database_fobs_code 2222658

loop_
_symmetry_equiv_pos_as_xyz
'x, y, z'
'-x, y+1/2, -z+1/2'
'-x, -y, -z'
'x, -y-1/2, z-1/2'

loop_
_atom_site_type_symbol
_atom_site_label
_atom_site_fract_x
_atom_site_fract_y
_atom_site_fract_z
_atom_site_U_iso_or_equiv
_atom_site_adp_type
_atom_site_calc_flag
_atom_site_refinement_flags
_atom_site_occupancy
_atom_site_disorder_assembly
_atom_site_disorder_group
Mn Mn1 0.5000 0.5000 1.0000 0.03113(15) Uani d S 1 . .
Cl Cl1 0.05805(18) 0.09651(5) 0.82588(5) 0.0535(2) Uani d . 1 . .
Cl Cl2 -0.01007(15) 0.40847(3) 0.95374(5) 0.03833(17) Uani d . 1 . .
O O1 0.4739(4) 0.54280(11) 0.84390(13) 0.0451(5) Uani d . 1 . .
H HW1 0.6426 0.5601 0.8110 0.068 Uiso d R 1 . .
H HW2 0.3186 0.5559 0.8160 0.068 Uiso d R 1 . .
N N1 0.2765(11) 0.2731(2) 0.7899(3) 0.0640(10) Uani d PD 0.72 A 1
H H1A 0.2411 0.2253 0.7984 0.077 Uiso calc PR 0.72 A 1
H H1B 0.2264 0.3050 0.8374 0.077 Uiso calc PR 0.72 A 1
N N2 0.6831(9) 0.3534(2) 0.5246(3) 0.0569(9) Uani d PD 0.72 A 1
C C1 0.4091(13) 0.2978(3) 0.7031(3) 0.0501(6) Uani d PD 0.72 A 1
C C2 0.4949(15) 0.2487(3) 0.6239(4) 0.0501(6) Uani d PD 0.72 A 1
H H2 0.4608 0.1966 0.6298 0.060 Uiso calc PR 0.72 A 1
C C3 0.6292(14) 0.2782(3) 0.5378(4) 0.0501(6) Uani d PD 0.72 A 1
H H3 0.6869 0.2451 0.4853 0.060 Uiso calc PR 0.72 A 1
C C4 0.6020(12) 0.4012(3) 0.6012(3) 0.0501(6) Uani d PD 0.72 A 1
H H4 0.6453 0.4528 0.5937 0.060 Uiso calc PR 0.72 A 1
C C5 0.4562(16) 0.3764(4) 0.6909(5) 0.0501(6) Uani d PD 0.72 A 1
H H5 0.3920 0.4107 0.7412 0.060 Uiso calc PR 0.72 A 1
N N1' 0.704(3) 0.4342(5) 0.5481(7) 0.060(3) Uani d PD 0.28 B 2
H H1'1 0.7695 0.4343 0.4855 0.072 Uiso calc PR 0.28 B 2
H H1'2 0.6962 0.4761 0.5824 0.072 Uiso calc PR 0.28 B 2
N N2' 0.400(2) 0.2381(5) 0.6940(6) 0.049(2) Uani d PD 0.28 B 2
C C1' 0.614(3) 0.3697(5) 0.5917(8) 0.0483(15) Uani d PD 0.28 B 2
C C2' 0.619(4) 0.3023(5) 0.5432(10) 0.0483(15) Uani d PD 0.28 B 2
H H2' 0.6893 0.2985 0.4756 0.058 Uiso calc PR 0.28 B 2
C C3' 0.517(4) 0.2379(6) 0.5971(8) 0.0483(15) Uani d PD 0.28 B 2
H H3' 0.5299 0.1912 0.5635 0.058 Uiso calc PR 0.28 B 2
C C4' 0.377(3) 0.3078(5) 0.7366(9) 0.0483(15) Uani d PD 0.28 B 2
H H4' 0.2683 0.3122 0.7986 0.058 Uiso calc PR 0.28 B 2
C C5' 0.507(4) 0.3743(10) 0.6929(12) 0.0483(15) Uani d PD 0.28 B 2
H H5' 0.5207 0.4197 0.7301 0.058 Uiso calc PR 0.28 B 2

loop_
_atom_site_aniso_label
_atom_site_aniso_U_11
_atom_site_aniso_U_22
_atom_site_aniso_U_33
_atom_site_aniso_U_12
_atom_site_aniso_U_13
_atom_site_aniso_U_23
Mn1 0.0294(3) 0.0381(3) 0.0263(2) 0.0004(2) 0.00499(18) 0.00265(19)
Cl1 0.0426(4) 0.0783(5) 0.0402(3) -0.0008(3) 0.0075(3) -0.0189(3)
Cl2 0.0326(3) 0.0375(3) 0.0455(3) 0.0002(2) 0.0071(2) -0.0063(2)
O1 0.0335(9) 0.0706(13) 0.0317(9) 0.0022(9) 0.0050(7) 0.0172(8)
N1 0.086(3) 0.061(2) 0.0471(19) -0.003(2) 0.0207(19) 0.0011(17)
N2 0.051(2) 0.078(3) 0.0413(19) 0.0024(19) 0.0022(16) 0.0057(18)
C1 0.0557(14) 0.0510(11) 0.0435(11) 0.0032(12) 0.0032(10) -0.0060(10)
C2 0.0557(14) 0.0510(11) 0.0435(11) 0.0032(12) 0.0032(10) -0.0060(10)
C3 0.0557(14) 0.0510(11) 0.0435(11) 0.0032(12) 0.0032(10) -0.0060(10)
C4 0.0557(14) 0.0510(11) 0.0435(11) 0.0032(12) 0.0032(10) -0.0060(10)
C5 0.0557(14) 0.0510(11) 0.0435(11) 0.0032(12) 0.0032(10) -0.0060(10)
N1' 0.094(8) 0.049(5) 0.038(4) -0.017(5) 0.002(5) -0.003(4)
N2' 0.052(5) 0.050(5) 0.045(5) 0.000(4) 0.005(4) -0.004(4)
C1' 0.052(3) 0.040(3) 0.052(3) 0.008(2) -0.002(3) -0.018(3)
C2' 0.052(3) 0.040(3) 0.052(3) 0.008(2) -0.002(3) -0.018(3)
C3' 0.052(3) 0.040(3) 0.052(3) 0.008(2) -0.002(3) -0.018(3)
C4' 0.052(3) 0.040(3) 0.052(3) 0.008(2) -0.002(3) -0.018(3)
C5' 0.052(3) 0.040(3) 0.052(3) 0.008(2) -0.002(3) -0.018(3)

loop_
_atom_type_symbol
_atom_type_description
_atom_type_scat_dispersion_real
_atom_type_scat_dispersion_imag
_atom_type_scat_source
C C 0.0033 0.0016 'International Tables Vol C Tables 4.2.6.8 and 6.1.1.4'
H H 0.0000 0.0000 'International Tables Vol C Tables 4.2.6.8 and 6.1.1.4'
Cl Cl 0.1484 0.1585 'International Tables Vol C Tables 4.2.6.8 and 6.1.1.4'
Mn Mn 0.3368 0.7283 'International Tables Vol C Tables 4.2.6.8 and 6.1.1.4'
N N 0.0061 0.0033 'International Tables Vol C Tables 4.2.6.8 and 6.1.1.4'
O O 0.0106 0.0060 'International Tables Vol C Tables 4.2.6.8 and 6.1.1.4'

loop_
_geom_angle_atom_site_label_1
_geom_angle_atom_site_label_2
_geom_angle_atom_site_label_3
_geom_angle_site_symmetry_1
_geom_angle_site_symmetry_3
_geom_angle
_geom_angle_publ_flag
O1 Mn1 O1 3_667 . 180.0000(10) ?
O1 Mn1 Cl2 3_667 1_655 90.13(6) ?
O1 Mn1 Cl2 . 1_655 89.87(6) ?
O1 Mn1 Cl2 3_667 3_567 89.87(6) ?
O1 Mn1 Cl2 . 3_567 90.13(6) ?
Cl2 Mn1 Cl2 1_655 3_567 180.0 ?
O1 Mn1 Cl2 3_667 . 89.37(6) ?
O1 Mn1 Cl2 . . 90.63(6) ?
Cl2 Mn1 Cl2 1_655 . 97.99(3) ?
Cl2 Mn1 Cl2 3_567 . 82.01(3) ?
O1 Mn1 Cl2 3_667 3_667 90.63(6) ?
O1 Mn1 Cl2 . 3_667 89.37(6) ?
Cl2 Mn1 Cl2 1_655 3_667 82.01(3) ?
Cl2 Mn1 Cl2 3_567 3_667 97.99(3) ?
Cl2 Mn1 Cl2 . 3_667 180.00(2) ?
Mn1 Cl2 Mn1 1_455 . 97.99(3) ?
Mn1 O1 HW1 . . 126.0 ?
Mn1 O1 HW2 . . 124.3 ?
HW1 O1 HW2 . . 107.3 ?
C1 N1 H1A . . 120.0 ?
C1 N1 H1B . . 120.0 ?
H1A N1 H1B . . 120.0 ?
C4 N2 C3 . . 118.2(4) ?
N1 C1 C2 . . 122.3(5) ?
N1 C1 C5 . . 118.4(5) ?
C2 C1 C5 . . 119.3(5) ?
C3 C2 C1 . . 118.8(5) ?
C3 C2 H2 . . 120.6 ?
C1 C2 H2 . . 120.6 ?
N2 C3 C2 . . 123.2(4) ?
N2 C3 H3 . . 118.4 ?
C2 C3 H3 . . 118.4 ?
N2 C4 C5 . . 122.6(5) ?
N2 C4 H4 . . 118.7 ?
C5 C4 H4 . . 118.7 ?
C4 C5 C1 . . 117.8(6) ?
C4 C5 H5 . . 121.1 ?
C1 C5 H5 . . 121.1 ?
C1' N1' H1'1 . . 120.0 ?
C1' N1' H1'2 . . 120.0 ?
H1'1 N1' H1'2 . . 120.0 ?
C4' N2' C3' . . 114.4(10) ?
N1' C1' C2' . . 123.4(12) ?
N1' C1' C5' . . 116.6(10) ?
C2' C1' C5' . . 120.0(13) ?
C1' C2' C3' . . 118.3(12) ?
C1' C2' H2' . . 120.9 ?
C3' C2' H2' . . 120.9 ?
N2' C3' C2' . . 125.2(10) ?
N2' C3' H3' . . 117.4 ?
C2' C3' H3' . . 117.4 ?
N2' C4' C5' . . 123.9(13) ?
N2' C4' H4' . . 118.0 ?
C5' C4' H4' . . 118.0 ?
C1' C5' C4' . . 117.5(14) ?
C1' C5' H5' . . 121.3 ?
C4' C5' H5' . . 121.3 ?

loop_
_geom_bond_atom_site_label_1
_geom_bond_atom_site_label_2
_geom_bond_site_symmetry_2
_geom_bond_distance
_geom_bond_publ_flag
Mn1 O1 3_667 2.1383(17) ?
Mn1 O1 . 2.1383(17) ?
Mn1 Cl2 1_655 2.6117(8) ?
Mn1 Cl2 3_567 2.6117(8) ?
Mn1 Cl2 . 2.6173(8) ?
Mn1 Cl2 3_667 2.6173(8) ?
Cl2 Mn1 1_455 2.6117(8) ?
O1 HW1 . 0.8654 ?
O1 HW2 . 0.7285 ?
N1 C1 . 1.332(5) ?
N1 H1A . 0.8600 ?
N1 H1B . 0.8600 ?
N2 C4 . 1.348(5) ?
N2 C3 . 1.351(6) ?
C1 C2 . 1.392(6) ?
C1 C5 . 1.405(8) ?
C2 C3 . 1.359(6) ?
C2 H2 . 0.9300 ?
C3 H3 . 0.9300 ?
C4 C5 . 1.389(7) ?
C4 H4 . 0.9300 ?
C5 H5 . 0.9300 ?
N1' C1' . 1.323(11) ?
N1' H1'1 . 0.8600 ?
N1' H1'2 . 0.8600 ?
N2' C4' . 1.348(10) ?
N2' C3' . 1.353(10) ?
C1' C2' . 1.339(11) ?
C1' C5' . 1.393(13) ?
C2' C3' . 1.400(12) ?
C2' H2' . 0.9300 ?
C3' H3' . 0.9300 ?
C4' C5' . 1.408(13) ?
C4' H4' . 0.9300 ?
C5' H5' . 0.9300 ?

loop_
_geom_hbond_atom_site_label_D
_geom_hbond_atom_site_label_H
_geom_hbond_atom_site_label_A
_geom_hbond_site_symmetry_A
_geom_hbond_distance_DH
_geom_hbond_distance_HA
_geom_hbond_distance_DA
_geom_hbond_angle_DHA
O1 HW1 Cl1 2_656 0.87 2.27 3.090(2) 158.4
O1 HW2 Cl1 2_556 0.73 2.39 3.082(2) 159.3
N1 H1A Cl1 . 0.86 2.41 3.264(4) 171.7
N1 H1B Cl2 . 0.86 2.57 3.415(4) 169.3
N1' H1'1 Cl1 4_665 0.86 2.47 3.299(10) 163.4
N1' H1'2 Cl1 2_656 0.86 2.58 3.386(9) 155.8
